data_7249815
loop_
_publ_author_name
'Zhang, Zhou-Tian-Le'
'Ren, Zhen'
'Su, Xiaoyu'
'Xie, Tian-Peng'
'Yi, Mengzhuo'
'Zhou, Hao'
'Yin, Min'
'Ding, Zhong-Tao'

_publ_section_title
;
 Genome mining of albocandins A--E from Streptomyces sp. YINM00030
;
_journal_issue 3
_journal_name_full 'RSC Advances'
_journal_page_first 1805
_journal_page_last 1812
_journal_paper_doi 10.1039/D4RA08447K
_journal_volume 15
_journal_year 2025
_chemical_formula_moiety 'C15 H16 N2 O2'
_chemical_formula_sum 'C15 H16 N2 O2'
_chemical_formula_weight 256.30
_space_group_crystal_system triclinic
_space_group_IT_number 2
_space_group_name_Hall '-P 1'
_space_group_name_H-M_alt 'P -1'
_atom_sites_solution_hydrogens geom
_audit_update_record
;
2024-05-13 deposited with the CCDC.	2025-01-15 downloaded from the CCDC.
;
_cell_angle_alpha 70.796(4)
_cell_angle_beta 87.714(4)
_cell_angle_gamma 83.915(4)
_cell_formula_units_Z 4
_cell_length_a 5.4192(5)
_cell_length_b 15.6201(14)
_cell_length_c 16.4094(14)
_cell_measurement_reflns_used 9844
_cell_measurement_temperature 150.(2)
_cell_measurement_theta_max 68.4004
_cell_measurement_theta_min 2.8516
_cell_volume 1304.3(2)
_computing_cell_refinement 'SAINT V8.38A (Bruker AXS Inc., 2017)'
_computing_data_collection 'Bruker Instrument Service vV6.2.15'
_computing_data_reduction 'SAINT V8.38A (Bruker AXS Inc., 2017)'
_computing_molecular_graphics 'shelXle (C.B. Huebschle, rev 882)'
_computing_structure_refinement 'SHELXL-2017/1 (Sheldrick, 2017)'
_computing_structure_solution 'SHELXT 2014/5 (Sheldrick, 2014)'
_diffrn_ambient_temperature 150.(2)
_diffrn_detector_area_resol_mean 7.3910
_diffrn_measured_fraction_theta_full 0.988
_diffrn_measured_fraction_theta_max 0.988
_diffrn_measurement_device_type 'Bruker D8 QUEST PHOTON II'
_diffrn_radiation_monochromator 'Helixos MX multilayer Optic'
_diffrn_radiation_type 'Cu K\a'
_diffrn_radiation_wavelength 1.54178
_diffrn_reflns_av_R_equivalents 0.1328
_diffrn_reflns_av_unetI/netI 0.0828
_diffrn_reflns_limit_h_max 6
_diffrn_reflns_limit_h_min -6
_diffrn_reflns_limit_k_max 18
_diffrn_reflns_limit_k_min -18
_diffrn_reflns_limit_l_max 19
_diffrn_reflns_limit_l_min -19
_diffrn_reflns_number 28645
_diffrn_reflns_theta_full 68.84
_diffrn_reflns_theta_max 68.84
_diffrn_reflns_theta_min 2.85
_diffrn_source 'Ius Diamond'
_diffrn_source_type Microfocus
_exptl_absorpt_coefficient_mu 0.709
_exptl_absorpt_correction_T_max 0.99
_exptl_absorpt_correction_T_min 0.67
_exptl_absorpt_correction_type multi-scan
_exptl_absorpt_process_details
;
SADABS-2016/2 - Bruker AXS area detector scaling and absorption correction
;
_exptl_crystal_colour 'clear light colourless'
_exptl_crystal_density_diffrn 1.305
_exptl_crystal_density_method 'not measured'
_exptl_crystal_description plate
_exptl_crystal_F_000 544
_exptl_crystal_size_max 0.270
_exptl_crystal_size_mid 0.190
_exptl_crystal_size_min 0.020
_refine_diff_density_max 1.019
_refine_diff_density_min -0.384
_refine_ls_extinction_coef 0.0032(12)
_refine_ls_extinction_method 'SHELXL-2017/1 (Sheldrick 2017)'
_refine_ls_goodness_of_fit_ref 1.093
_refine_ls_hydrogen_treatment constr
_refine_ls_matrix_type full
_refine_ls_number_parameters 348
_refine_ls_number_reflns 4795
_refine_ls_number_restraints 0
_refine_ls_restrained_S_all 1.093
_refine_ls_R_factor_all 0.1318
_refine_ls_R_factor_gt 0.0849
_refine_ls_shift/su_max 0.002
_refine_ls_shift/su_mean 0.000
_refine_ls_structure_factor_coef Fsqd
_refine_ls_weighting_details 'w=1/[\s^2^(Fo^2^)+(0.1599P)^2^+0.5460P] where P=(Fo^2^+2Fc^2^)/3'
_refine_ls_weighting_scheme calc
_refine_ls_wR_factor_gt 0.2330
_refine_ls_wR_factor_ref 0.2697
_reflns_number_gt 3367
_reflns_number_total 4795
_reflns_threshold_expression 'I > 2\s(I)'
_cod_data_source_file d4ra08447k2.cif
_cod_data_source_block dzt_zztl1
_cod_depositor_comments
;
The following automatic conversions were performed:

data item '_exptl_absorpt_correction_type' value 'Multi-Scan' was
changed to 'multi-scan' in accordance with the
/home/data/users/saulius/crontab/automatic-downloads/rss-feeds/RSC/lib/dictionaries/cif_core.dic
dictionary named 'cif_core.dic' version 2.4.2 last updated on
2011-04-26.

Automatic conversion script
Id: cif_fix_values 8170 2020-07-09 18:12:32Z antanas 
;
_cod_database_code 7249815

loop_
_space_group_symop_operation_xyz
'x, y, z'
'-x, -y, -z'

loop_
_atom_site_type_symbol
_atom_site_label
_atom_site_fract_x
_atom_site_fract_y
_atom_site_fract_z
_atom_site_U_iso_or_equiv
_atom_site_adp_type
_atom_site_calc_flag
_atom_site_refinement_flags_adp
_atom_site_refinement_flags_occupancy
_atom_site_refinement_flags_posn
_atom_site_occupancy
_atom_site_disorder_assembly
_atom_site_disorder_group
O O1 0.5575(4) 0.70649(14) 0.20343(13) 0.0372(5) Uani d . . . 1 . .
O O2 0.2219(5) 0.55344(16) 0.52419(14) 0.0449(6) Uani d . . . 1 . .
O O3 1.2688(4) 0.95815(13) -0.04608(13) 0.0356(5) Uani d . . . 1 . .
O O4 0.9959(4) 0.79562(15) 0.28170(13) 0.0392(5) Uani d . . . 1 . .
N N1 0.5834(5) 0.68492(17) 0.34587(15) 0.0345(6) Uani d . . . 1 . .
H H29 0.712311 0.716886 0.335094 0.041 Uiso calc U . R 1 . .
N N2 0.2182(5) 0.56738(17) 0.38316(15) 0.0346(6) Uani d . . . 1 . .
H H30 0.100228 0.530498 0.393832 0.041 Uiso calc U . R 1 . .
N N3 1.3233(5) 0.93183(17) 0.09617(15) 0.0356(6) Uani d . . . 1 . .
H H31 1.455541 0.961997 0.083507 0.043 Uiso calc U . R 1 . .
N N4 0.9677(5) 0.81176(16) 0.14025(15) 0.0326(6) Uani d . . . 1 . .
H H32 0.861169 0.770424 0.153404 0.039 Uiso calc U . R 1 . .
C C1 -0.1633(7) 0.3508(2) 0.2383(2) 0.0422(8) Uani d . . . 1 . .
H H1 -0.250978 0.300528 0.24053 0.051 Uiso calc U . R 1 . .
C C2 0.0424(6) 0.3698(2) 0.1852(2) 0.0391(7) Uani d . . . 1 . .
H H10 0.092976 0.333811 0.149581 0.047 Uiso calc U . R 1 . .
C C3 0.1755(6) 0.4421(2) 0.18390(19) 0.0363(7) Uani d . . . 1 . .
H H7 0.317361 0.45475 0.147617 0.044 Uiso calc U . R 1 . .
C C4 0.1021(6) 0.49625(19) 0.23565(18) 0.0316(6) Uani d . . . 1 . .
C C5 0.2523(6) 0.5692(2) 0.23381(18) 0.0336(7) Uani d . . . 1 . .
H H6 0.323669 0.599037 0.179329 0.04 Uiso calc U . R 1 . .
C C6 0.3043(5) 0.60034(18) 0.29739(17) 0.0299(6) Uani d . . . 1 . .
C C7 0.4892(6) 0.66907(19) 0.27863(18) 0.0321(6) Uani d . . . 1 . .
C C8 0.4959(6) 0.6550(2) 0.43509(18) 0.0343(7) Uani d . . . 1 . .
H H11 0.641533 0.623794 0.472651 0.041 Uiso calc U . R 1 . .
C C9 0.3953(6) 0.7358(2) 0.4612(2) 0.0394(7) Uani d . . . 1 . .
H H12 0.246188 0.768605 0.434264 0.047 Uiso calc U . R 1 . .
C C10 0.4947(7) 0.7659(2) 0.5183(2) 0.0435(8) Uani d . . . 1 . .
C C11 0.7313(8) 0.7269(3) 0.5660(2) 0.0532(9) Uani d . . . 1 . .
H H14 0.796642 0.672061 0.552612 0.08 Uiso calc U . R 1 . .
H H2 0.699831 0.711001 0.628213 0.08 Uiso calc U . R 1 . .
H H13 0.852669 0.771924 0.548605 0.08 Uiso calc U . R 1 . .
C C12 0.3681(9) 0.8471(3) 0.5387(3) 0.0612(11) Uani d . . . 1 . .
H H5 0.218815 0.870529 0.503276 0.092 Uiso calc U . R 1 . .
H H4 0.481532 0.894785 0.526101 0.092 Uiso calc U . R 1 . .
H H3 0.321597 0.82892 0.599871 0.092 Uiso calc U . R 1 . .
C C13 0.3024(6) 0.5879(2) 0.45070(18) 0.0339(7) Uani d . . . 1 . .
C C14 -0.2413(6) 0.4045(2) 0.28812(19) 0.0395(7) Uani d . . . 1 . .
H H9 -0.384778 0.391879 0.323562 0.047 Uiso calc U . R 1 . .
C C15 -0.1119(6) 0.4766(2) 0.28675(18) 0.0326(6) Uani d . . . 1 . .
H H8 -0.168754 0.513427 0.320957 0.039 Uiso calc U . R 1 . .
C C16 0.4721(6) 0.6235(2) -0.0088(2) 0.0403(7) Uani d . . . 1 . .
H H15 0.370346 0.577611 -0.008859 0.048 Uiso calc U . R 1 . .
C C17 0.4205(6) 0.7118(2) -0.0637(2) 0.0392(7) Uani d . . . 1 . .
H H24 0.281803 0.726576 -0.101109 0.047 Uiso calc U . R 1 . .
C C18 0.5697(6) 0.7789(2) -0.06450(19) 0.0358(7) Uani d . . . 1 . .
H H25 0.536449 0.838773 -0.104059 0.043 Uiso calc U . R 1 . .
C C19 0.7680(6) 0.7591(2) -0.00767(18) 0.0322(6) Uani d . . . 1 . .
C C20 0.9283(6) 0.8313(2) -0.01177(19) 0.0334(6) Uani d . . . 1 . .
H H21 0.968457 0.868801 -0.068197 0.04 Uiso calc U . R 1 . .
C C21 1.0247(6) 0.85111(19) 0.05279(18) 0.0318(6) Uani d . . . 1 . .
C C22 1.2124(6) 0.91950(19) 0.03041(18) 0.0311(6) Uani d . . . 1 . .
C C23 1.2499(7) 0.9010(2) 0.1864(2) 0.0421(8) Uani d . . . 1 . .
H H26 1.401866 0.870651 0.220753 0.051 Uiso calc U . R 1 . .
C C24 1.1561(7) 0.9778(2) 0.2151(2) 0.0485(8) Uani d . . . 1 . .
H H20 0.994597 1.005615 0.196253 0.058 Uiso calc U . R 1 . .
C C25 1.2751(9) 1.0135(3) 0.2656(2) 0.0570(10) Uani d . . . 1 . .
C C26 1.1540(10) 1.0953(3) 0.2824(3) 0.0722(13) Uani d . . . 1 . .
H H28 0.995466 1.114038 0.251775 0.108 Uiso calc U . R 1 . .
H H16 1.261791 1.14474 0.262073 0.108 Uiso calc U . R 1 . .
H H27 1.124182 1.081367 0.344512 0.108 Uiso calc U . R 1 . .
C C27 1.5193(10) 0.9794(3) 0.3053(3) 0.0780(14) Uani d . . . 1 . .
H H19 1.585976 0.926048 0.289621 0.117 Uiso calc U . R 1 . .
H H17 1.502898 0.962077 0.368235 0.117 Uiso calc U . R 1 . .
H H18 1.632233 1.027138 0.284696 0.117 Uiso calc U . R 1 . .
C C28 1.0609(6) 0.83135(19) 0.20599(18) 0.0330(6) Uani d . . . 1 . .
C C29 0.6730(6) 0.6023(2) 0.04633(19) 0.0384(7) Uani d . . . 1 . .
H H22 0.710727 0.541633 0.083604 0.046 Uiso calc U . R 1 . .
C C30 0.8200(6) 0.6703(2) 0.04710(18) 0.0356(7) Uani d . . . 1 . .
H H23 0.956637 0.655633 0.085392 0.043 Uiso calc U . R 1 . .

loop_
_atom_site_aniso_label
_atom_site_aniso_U_11
_atom_site_aniso_U_22
_atom_site_aniso_U_33
_atom_site_aniso_U_12
_atom_site_aniso_U_13
_atom_site_aniso_U_23
O1 0.0353(13) 0.0410(11) 0.0345(11) -0.0143(9) 0.0057(9) -0.0085(9)
O2 0.0519(16) 0.0510(13) 0.0333(11) -0.0225(11) 0.0058(10) -0.0110(10)
O3 0.0339(13) 0.0361(11) 0.0341(11) -0.0119(9) 0.0029(8) -0.0054(8)
O4 0.0376(13) 0.0456(12) 0.0335(11) -0.0178(10) 0.0041(9) -0.0081(9)
N1 0.0294(14) 0.0403(13) 0.0342(13) -0.0146(10) 0.0053(10) -0.0099(10)
N2 0.0328(15) 0.0383(13) 0.0324(12) -0.0137(11) 0.0022(10) -0.0087(10)
N3 0.0310(15) 0.0399(13) 0.0359(13) -0.0168(11) 0.0038(10) -0.0087(10)
N4 0.0298(14) 0.0341(12) 0.0330(13) -0.0128(10) 0.0032(10) -0.0074(10)
C1 0.041(2) 0.0428(16) 0.0432(17) -0.0136(14) -0.0037(14) -0.0109(13)
C2 0.0373(18) 0.0438(17) 0.0401(16) -0.0076(13) 0.0027(13) -0.0182(13)
C3 0.0286(17) 0.0457(16) 0.0350(14) -0.0078(13) 0.0019(12) -0.0127(12)
C4 0.0243(16) 0.0364(14) 0.0306(13) -0.0064(11) -0.0039(11) -0.0046(11)
C5 0.0269(16) 0.0385(15) 0.0331(14) -0.0086(12) 0.0022(11) -0.0073(12)
C6 0.0248(16) 0.0295(13) 0.0322(14) -0.0065(11) 0.0008(11) -0.0047(11)
C7 0.0284(16) 0.0314(14) 0.0344(15) -0.0058(11) 0.0002(11) -0.0072(11)
C8 0.0323(17) 0.0381(15) 0.0317(14) -0.0110(13) -0.0008(12) -0.0080(12)
C9 0.0372(19) 0.0391(16) 0.0403(16) -0.0093(13) 0.0015(13) -0.0094(13)
C10 0.042(2) 0.0503(18) 0.0419(16) -0.0171(15) 0.0087(14) -0.0172(14)
C11 0.051(2) 0.061(2) 0.0501(19) -0.0230(18) -0.0031(16) -0.0163(17)
C12 0.066(3) 0.062(2) 0.068(2) -0.018(2) 0.012(2) -0.036(2)
C13 0.0324(17) 0.0355(15) 0.0307(14) -0.0091(12) 0.0010(12) -0.0049(11)
C14 0.0306(17) 0.0483(17) 0.0374(15) -0.0154(13) 0.0007(12) -0.0077(13)
C15 0.0276(16) 0.0375(15) 0.0307(13) -0.0068(12) 0.0002(11) -0.0076(11)
C16 0.0340(18) 0.0462(17) 0.0468(17) -0.0133(13) 0.0056(13) -0.0214(14)
C17 0.0284(17) 0.0474(17) 0.0457(17) -0.0052(13) -0.0016(13) -0.0201(14)
C18 0.0323(17) 0.0384(15) 0.0376(15) -0.0037(12) -0.0024(12) -0.0131(12)
C19 0.0247(15) 0.0383(15) 0.0348(14) -0.0063(11) 0.0035(11) -0.0130(12)
C20 0.0275(16) 0.0355(14) 0.0346(14) -0.0074(12) 0.0013(11) -0.0069(11)
C21 0.0295(17) 0.0293(13) 0.0334(14) -0.0047(11) 0.0008(11) -0.0054(11)
C22 0.0276(16) 0.0289(13) 0.0340(14) -0.0032(11) 0.0001(11) -0.0064(11)
C23 0.041(2) 0.0519(19) 0.0369(16) -0.0259(15) 0.0063(14) -0.0141(14)
C24 0.047(2) 0.0466(18) 0.0484(18) -0.0131(16) 0.0077(15) -0.0095(15)
C25 0.063(3) 0.068(2) 0.0478(19) -0.038(2) 0.0141(17) -0.0212(18)
C26 0.076(3) 0.076(3) 0.074(3) -0.031(2) 0.015(2) -0.031(2)
C27 0.078(4) 0.077(3) 0.090(3) -0.023(3) 0.020(3) -0.040(3)
C28 0.0277(16) 0.0346(15) 0.0333(14) -0.0073(12) 0.0025(11) -0.0055(11)
C29 0.0385(18) 0.0393(16) 0.0388(16) -0.0122(13) 0.0060(13) -0.0130(13)
C30 0.0330(17) 0.0388(15) 0.0340(14) -0.0076(12) -0.0003(12) -0.0094(12)

loop_
_atom_type_symbol
_atom_type_description
_atom_type_scat_dispersion_real
_atom_type_scat_dispersion_imag
_atom_type_scat_source
C C 0.0181 0.0091 'International Tables Vol C Tables 4.2.6.8 and 6.1.1.4'
H H 0.0000 0.0000 'International Tables Vol C Tables 4.2.6.8 and 6.1.1.4'
N N 0.0311 0.0180 'International Tables Vol C Tables 4.2.6.8 and 6.1.1.4'
O O 0.0492 0.0322 'International Tables Vol C Tables 4.2.6.8 and 6.1.1.4'

loop_
_geom_angle_atom_site_label_1
_geom_angle_atom_site_label_2
_geom_angle_atom_site_label_3
_geom_angle_site_symmetry_1
_geom_angle_site_symmetry_3
_geom_angle
_geom_angle_publ_flag
C7 N1 C8 . . 127.1(3) ?
C7 N1 H29 . . 116.4 ?
C8 N1 H29 . . 116.4 ?
C13 N2 C6 . . 125.3(3) ?
C13 N2 H30 . . 117.3 ?
C6 N2 H30 . . 117.3 ?
C22 N3 C23 . . 127.1(3) ?
C22 N3 H31 . . 116.4 ?
C23 N3 H31 . . 116.4 ?
C28 N4 C21 . . 125.9(3) ?
C28 N4 H32 . . 117.0 ?
C21 N4 H32 . . 117.0 ?
C14 C1 C2 . . 120.2(3) ?
C14 C1 H1 . . 119.9 ?
C2 C1 H1 . . 119.9 ?
C1 C2 C3 . . 119.8(3) ?
C1 C2 H10 . . 120.1 ?
C3 C2 H10 . . 120.1 ?
C2 C3 C4 . . 120.7(3) ?
C2 C3 H7 . . 119.6 ?
C4 C3 H7 . . 119.6 ?
C3 C4 C15 . . 117.8(3) ?
C3 C4 C5 . . 118.5(3) ?
C15 C4 C5 . . 123.8(3) ?
C6 C5 C4 . . 129.7(3) ?
C6 C5 H6 . . 115.2 ?
C4 C5 H6 . . 115.2 ?
C5 C6 N2 . . 125.4(3) ?
C5 C6 C7 . . 117.5(3) ?
N2 C6 C7 . . 116.8(2) ?
O1 C7 N1 . . 122.2(3) ?
O1 C7 C6 . . 120.2(2) ?
N1 C7 C6 . . 117.5(3) ?
N1 C8 C9 . . 110.3(2) ?
N1 C8 C13 . . 112.8(2) ?
C9 C8 C13 . . 110.2(3) ?
N1 C8 H11 . . 107.8 ?
C9 C8 H11 . . 107.8 ?
C13 C8 H11 . . 107.8 ?
C10 C9 C8 . . 126.5(3) ?
C10 C9 H12 . . 116.8 ?
C8 C9 H12 . . 116.8 ?
C9 C10 C11 . . 125.9(3) ?
C9 C10 C12 . . 120.0(3) ?
C11 C10 C12 . . 114.1(3) ?
C10 C11 H14 . . 109.5 ?
C10 C11 H2 . . 109.5 ?
H14 C11 H2 . . 109.5 ?
C10 C11 H13 . . 109.5 ?
H14 C11 H13 . . 109.5 ?
H2 C11 H13 . . 109.5 ?
C10 C12 H5 . . 109.5 ?
C10 C12 H4 . . 109.5 ?
H5 C12 H4 . . 109.5 ?
C10 C12 H3 . . 109.5 ?
H5 C12 H3 . . 109.5 ?
H4 C12 H3 . . 109.5 ?
O2 C13 N2 . . 120.9(3) ?
O2 C13 C8 . . 119.6(3) ?
N2 C13 C8 . . 119.5(3) ?
C1 C14 C15 . . 120.3(3) ?
C1 C14 H9 . . 119.8 ?
C15 C14 H9 . . 119.8 ?
C14 C15 C4 . . 121.1(3) ?
C14 C15 H8 . . 119.5 ?
C4 C15 H8 . . 119.5 ?
C17 C16 C29 . . 119.6(3) ?
C17 C16 H15 . . 120.2 ?
C29 C16 H15 . . 120.2 ?
C16 C17 C18 . . 120.5(3) ?
C16 C17 H24 . . 119.7 ?
C18 C17 H24 . . 119.7 ?
C17 C18 C19 . . 120.4(3) ?
C17 C18 H25 . . 119.8 ?
C19 C18 H25 . . 119.8 ?
C30 C19 C18 . . 118.9(3) ?
C30 C19 C20 . . 121.7(3) ?
C18 C19 C20 . . 119.2(3) ?
C21 C20 C19 . . 129.1(3) ?
C21 C20 H21 . . 115.5 ?
C19 C20 H21 . . 115.5 ?
C20 C21 N4 . . 125.0(3) ?
C20 C21 C22 . . 117.8(3) ?
N4 C21 C22 . . 117.1(2) ?
O3 C22 N3 . . 122.6(3) ?
O3 C22 C21 . . 120.5(3) ?
N3 C22 C21 . . 116.8(3) ?
N3 C23 C24 . . 111.2(3) ?
N3 C23 C28 . . 112.9(2) ?
C24 C23 C28 . . 110.3(3) ?
N3 C23 H26 . . 107.4 ?
C24 C23 H26 . . 107.4 ?
C28 C23 H26 . . 107.4 ?
C25 C24 C23 . . 126.9(4) ?
C25 C24 H20 . . 116.5 ?
C23 C24 H20 . . 116.5 ?
C24 C25 C27 . . 126.2(4) ?
C24 C25 C26 . . 118.3(4) ?
C27 C25 C26 . . 115.5(4) ?
C25 C26 H28 . . 109.5 ?
C25 C26 H16 . . 109.5 ?
H28 C26 H16 . . 109.5 ?
C25 C26 H27 . . 109.5 ?
H28 C26 H27 . . 109.5 ?
H16 C26 H27 . . 109.5 ?
C25 C27 H19 . . 109.5 ?
C25 C27 H17 . . 109.5 ?
H19 C27 H17 . . 109.5 ?
C25 C27 H18 . . 109.5 ?
H19 C27 H18 . . 109.5 ?
H17 C27 H18 . . 109.5 ?
O4 C28 N4 . . 122.3(3) ?
O4 C28 C23 . . 118.9(3) ?
N4 C28 C23 . . 118.8(3) ?
C16 C29 C30 . . 120.0(3) ?
C16 C29 H22 . . 120.0 ?
C30 C29 H22 . . 120.0 ?
C19 C30 C29 . . 120.5(3) ?
C19 C30 H23 . . 119.7 ?
C29 C30 H23 . . 119.7 ?

loop_
_geom_bond_atom_site_label_1
_geom_bond_atom_site_label_2
_geom_bond_site_symmetry_2
_geom_bond_distance
_geom_bond_publ_flag
O1 C7 . 1.239(3) ?
O2 C13 . 1.231(4) ?
O3 C22 . 1.242(3) ?
O4 C28 . 1.237(4) ?
N1 C7 . 1.338(4) ?
N1 C8 . 1.459(4) ?
N1 H29 . 0.88 ?
N2 C13 . 1.358(4) ?
N2 C6 . 1.409(4) ?
N2 H30 . 0.88 ?
N3 C22 . 1.333(4) ?
N3 C23 . 1.451(4) ?
N3 H31 . 0.88 ?
N4 C28 . 1.344(4) ?
N4 C21 . 1.399(4) ?
N4 H32 . 0.88 ?
C1 C14 . 1.377(4) ?
C1 C2 . 1.384(5) ?
C1 H1 . 0.95 ?
C2 C3 . 1.398(4) ?
C2 H10 . 0.95 ?
C3 C4 . 1.403(4) ?
C3 H7 . 0.95 ?
C4 C15 . 1.404(4) ?
C4 C5 . 1.461(4) ?
C5 C6 . 1.338(4) ?
C5 H6 . 0.95 ?
C6 C7 . 1.496(4) ?
C8 C9 . 1.505(4) ?
C8 C13 . 1.516(4) ?
C8 H11 . 1.0 ?
C9 C10 . 1.331(4) ?
C9 H12 . 0.95 ?
C10 C11 . 1.494(5) ?
C10 C12 . 1.506(5) ?
C11 H14 . 0.98 ?
C11 H2 . 0.98 ?
C11 H13 . 0.98 ?
C12 H5 . 0.98 ?
C12 H4 . 0.98 ?
C12 H3 . 0.98 ?
C14 C15 . 1.382(4) ?
C14 H9 . 0.95 ?
C15 H8 . 0.95 ?
C16 C17 . 1.383(5) ?
C16 C29 . 1.384(5) ?
C16 H15 . 0.95 ?
C17 C18 . 1.386(4) ?
C17 H24 . 0.95 ?
C18 C19 . 1.393(4) ?
C18 H25 . 0.95 ?
C19 C30 . 1.389(4) ?
C19 C20 . 1.477(4) ?
C20 C21 . 1.336(4) ?
C20 H21 . 0.95 ?
C21 C22 . 1.501(4) ?
C23 C24 . 1.464(5) ?
C23 C28 . 1.521(4) ?
C23 H26 . 1.0 ?
C24 C25 . 1.356(5) ?
C24 H20 . 0.95 ?
C25 C27 . 1.467(7) ?
C25 C26 . 1.476(6) ?
C26 H28 . 0.98 ?
C26 H16 . 0.98 ?
C26 H27 . 0.98 ?
C27 H19 . 0.98 ?
C27 H17 . 0.98 ?
C27 H18 . 0.98 ?
C29 C30 . 1.396(4) ?
C29 H22 . 0.95 ?
C30 H23 . 0.95 ?

loop_
_geom_hbond_atom_site_label_D
_geom_hbond_atom_site_label_H
_geom_hbond_atom_site_label_A
_geom_hbond_site_symmetry_A
_geom_hbond_distance_DH
_geom_hbond_distance_HA
_geom_hbond_distance_DA
_geom_hbond_angle_DHA
_geom_hbond_publ_flag
N1 H29 O4 . 0.88 2.06 2.921(3) 167.2 ?
N2 H30 O2 2_566 0.88 2.39 3.216(4) 156.3 ?
N3 H31 O3 2_875 0.88 2.00 2.872(3) 173.6 ?
N4 H32 O1 . 0.88 2.02 2.862(3) 159.7 ?

loop_
_geom_torsion_atom_site_label_1
_geom_torsion_atom_site_label_2
_geom_torsion_atom_site_label_3
_geom_torsion_atom_site_label_4
_geom_torsion_site_symmetry_1
_geom_torsion_site_symmetry_2
_geom_torsion_site_symmetry_3
_geom_torsion_site_symmetry_4
_geom_torsion
_geom_torsion_publ_flag
C14 C1 C2 C3 . . . . 1.9(5) ?
C1 C2 C3 C4 . . . . -0.4(5) ?
C2 C3 C4 C15 . . . . -1.5(4) ?
C2 C3 C4 C5 . . . . 178.2(3) ?
C3 C4 C5 C6 . . . . -144.7(3) ?
C15 C4 C5 C6 . . . . 34.9(5) ?
C4 C5 C6 N2 . . . . -0.5(5) ?
C4 C5 C6 C7 . . . . 172.9(3) ?
C13 N2 C6 C5 . . . . 168.4(3) ?
C13 N2 C6 C7 . . . . -5.1(4) ?
C8 N1 C7 O1 . . . . 171.1(3) ?
C8 N1 C7 C6 . . . . -11.7(4) ?
C5 C6 C7 O1 . . . . 12.0(4) ?
N2 C6 C7 O1 . . . . -174.1(2) ?
C5 C6 C7 N1 . . . . -165.3(3) ?
N2 C6 C7 N1 . . . . 8.7(4) ?
C7 N1 C8 C9 . . . . -114.2(3) ?
C7 N1 C8 C13 . . . . 9.5(4) ?
N1 C8 C9 C10 . . . . -111.7(4) ?
C13 C8 C9 C10 . . . . 123.1(4) ?
C8 C9 C10 C11 . . . . 2.0(6) ?
C8 C9 C10 C12 . . . . -178.8(3) ?
C6 N2 C13 O2 . . . . -177.5(3) ?
C6 N2 C13 C8 . . . . 3.2(4) ?
N1 C8 C13 O2 . . . . 176.3(3) ?
C9 C8 C13 O2 . . . . -60.0(4) ?
N1 C8 C13 N2 . . . . -4.5(4) ?
C9 C8 C13 N2 . . . . 119.2(3) ?
C2 C1 C14 C15 . . . . -1.4(5) ?
C1 C14 C15 C4 . . . . -0.6(5) ?
C3 C4 C15 C14 . . . . 2.0(4) ?
C5 C4 C15 C14 . . . . -177.6(3) ?
C29 C16 C17 C18 . . . . 0.6(4) ?
C16 C17 C18 C19 . . . . -2.5(4) ?
C17 C18 C19 C30 . . . . 2.7(4) ?
C17 C18 C19 C20 . . . . 178.2(3) ?
C30 C19 C20 C21 . . . . -45.7(4) ?
C18 C19 C20 C21 . . . . 139.0(3) ?
C19 C20 C21 N4 . . . . -7.6(5) ?
C19 C20 C21 C22 . . . . 171.2(3) ?
C28 N4 C21 C20 . . . . -179.4(3) ?
C28 N4 C21 C22 . . . . 1.9(4) ?
C23 N3 C22 O3 . . . . 170.5(3) ?
C23 N3 C22 C21 . . . . -13.5(4) ?
C20 C21 C22 O3 . . . . 2.3(4) ?
N4 C21 C22 O3 . . . . -178.9(2) ?
C20 C21 C22 N3 . . . . -173.8(3) ?
N4 C21 C22 N3 . . . . 5.0(4) ?
C22 N3 C23 C24 . . . . -111.0(4) ?
C22 N3 C23 C28 . . . . 13.6(5) ?
N3 C23 C24 C25 . . . . -105.2(4) ?
C28 C23 C24 C25 . . . . 128.7(4) ?
C23 C24 C25 C27 . . . . -3.0(7) ?
C23 C24 C25 C26 . . . . 175.9(4) ?
C21 N4 C28 O4 . . . . 177.8(3) ?
C21 N4 C28 C23 . . . . -1.3(4) ?
N3 C23 C28 O4 . . . . 175.4(3) ?
C24 C23 C28 O4 . . . . -59.5(4) ?
N3 C23 C28 N4 . . . . -5.5(4) ?
C24 C23 C28 N4 . . . . 119.6(3) ?
C17 C16 C29 C30 . . . . 0.9(4) ?
C18 C19 C30 C29 . . . . -1.2(4) ?
C20 C19 C30 C29 . . . . -176.5(3) ?
C16 C29 C30 C19 . . . . -0.6(4) ?
